data_2106359
loop_
_publ_author_name
'Kalman, A.'
'Cruickshank, D.W.J.'

_publ_section_title
;
 A note on the structure of Na2 Se O4
;
_journal_name_full 'Acta Crystallographica B (24,1968-38,1982)'
_journal_page_first 436
_journal_page_last 436
_journal_volume 26
_journal_year 1970
_chemical_formula_sum 'Na2 O4 Se'
_chemical_name_systematic 'Na2 (Se O4)'
_space_group_IT_number 70
_symmetry_space_group_name_Hall '-F 2uv 2vw'
_symmetry_space_group_name_H-M 'F d d d :2'
_cell_angle_alpha 90
_cell_angle_beta 90
_cell_angle_gamma 90
_cell_formula_units_Z 8
_cell_length_a 6.099
_cell_length_b 12.59
_cell_length_c 10.163
_cell_volume 780.380
_citation_journal_id_ASTM ACBCAR
_cod_data_source_file Kalman_ACBCAR_1970_1799.cif
_cod_data_source_block Na2O4Se1
_cod_original_cell_volume 780.3803
_cod_original_formula_sum 'Na2 O4 Se1'
_cod_database_code 2106359

loop_
_symmetry_equiv_pos_as_xyz
x,y,z
-x+1/4,-y+1/4,z
x,-y+1/4,-z+1/4
-x+1/4,y,-z+1/4
-x,-y,-z
x-1/4,y-1/4,-z
-x,y-1/4,z-1/4
x-1/4,-y,z-1/4
x,y+1/2,z+1/2
-x+1/4,-y+3/4,z+1/2
x,-y+3/4,-z+3/4
-x+1/4,y+1/2,-z+3/4
-x,-y+1/2,-z+1/2
x-1/4,y+1/4,-z+1/2
-x,y+1/4,z+1/4
x-1/4,-y+1/2,z+1/4
x+1/2,y,z+1/2
-x+3/4,-y+1/4,z+1/2
x+1/2,-y+1/4,-z+3/4
-x+3/4,y,-z+3/4
-x+1/2,-y,-z+1/2
x+1/4,y-1/4,-z+1/2
-x+1/2,y-1/4,z+1/4
x+1/4,-y,z+1/4
x+1/2,y+1/2,z
-x+3/4,-y+3/4,z
x+1/2,-y+3/4,-z+1/4
-x+3/4,y+1/2,-z+1/4
-x+1/2,-y+1/2,-z
x+1/4,y+1/4,-z
-x+1/2,y+1/4,z-1/4
x+1/4,-y+1/2,z-1/4

loop_
_atom_site_label
_atom_site_type_symbol
_atom_site_fract_x
_atom_site_fract_y
_atom_site_fract_z
_atom_site_occupancy
_atom_site_U_iso_or_equiv
Se1 Se+6 0.125 0.125 0.125 1 0.0
O1 O-2 -0.0316 0.0509 0.2211 1 0.0
Na1 Na+1 0.125 0.125 0.441 1 0.0
